data_8101007
loop_
_publ_author_name
'Yongkui, Shan'
'Songping, D. Huang'

_publ_section_title
;
Crystal structure of tetra[(15-crown-5)sodium] pentadecavanadate chloride 
dihydrate, (NaC~10~H~20~O~5~)~4~(ClV~15~O~36~) &#x00B7; 2H~2~O
;
_journal_issue 3
_journal_name_full 'Zeitschrift f\"ur Kristallographie - New Crystal Structures'
_journal_page_first 370
_journal_page_last 372
_journal_volume 216
_journal_year 2001
_chemical_formula_sum 'C40 H80 Cl Na4 O58 V15'
_chemical_formula_weight 2380.57
_symmetry_cell_setting monoclinic
_symmetry_space_group_name_H-M 'C 1 2/c 1'
_cell_angle_alpha 90
_cell_angle_beta 124.109(1)
_cell_angle_gamma 90
_cell_formula_units_Z 4
_cell_length_a 28.492(1)
_cell_length_b 14.8423(7)
_cell_length_c 23.741(1)
_cell_measurement_temperature 296(1)
_cell_volume 8312.6(7)
_diffrn_ambient_temperature 296(1)
_exptl_crystal_density_diffrn 1.902
_cod_original_sg_symbol_H-M 'C 2/c'
_cod_original_formula_sum 'C40 H80 Cl Na4 O58 V15 '
_cod_database_code 8101007

loop_
_cod_changelog_entry_id
_cod_changelog_entry_author
_cod_changelog_entry_date
_cod_changelog_entry_text
1 'Steef Boerrigter' 2023-02-22T10:07:00+02:00
;Corrected the space group operators:
The authors seem to have copied and pasted the operators, edited the extra
spaces to be able to insert the C centering, but then forgot to do so.
'  +x,  +y,  +z' --> '1/2+x,1/2+y,   +z'
'  -x,  +y,  -z' --> '1/2-x,1/2+y,1/2-z'
'  -x,  -y,  -z' --> '1/2-x,1/2-y,   -z'
'  +x,  -y,  +z' --> '1/2+x,1/2-y,1/2+z'
;
2 'Saulius Gra\<zulis' 2023-02-23T16:36:00+02:00
;Changing the '..._site_symmetry_...' data item values to
question marks, indicating that they are not know. This is
necessary since the symmetry operators have been updated
and we do not know what operators were meant by the original
CIF
;
3 'Saulius Gra\<zulis' 2023-02-23T16:56:40+02:00
;Adding the _cod_entry_issue_... loop.
;
4 'Saulius Gra\<zulis' 2023-03-13T10:04:23+02:00
;Changing all occupancies to 1.0 so that the calculated formula matches
the declared one.
;

loop_
_cod_entry_issue_id
_cod_entry_issue_origin
_cod_entry_issue_severity
_cod_entry_issue_author
_cod_entry_issue_date
_cod_entry_issue_description
1 original note 'Saulius Gra\<zulis' 2023-02-23T16:56:40+02:00
;\
The calculated summary formula matches the formula declared by the
authors only when all atoms are assumed to have occupancy equal to
1.0. Four atoms have their occupancies declared as 0.5; they are,
however, not described as disordered and should therefore be probably
modelled as fully occupied.
;

loop_
_symmetry_equiv_pos_as_xyz
'   +x,   +y,   +z'
'1/2+x,1/2+y,   +z'
'   -x,   +y,1/2-z'
'1/2-x,1/2+y,1/2-z'
'   -x,   -y,   -z'
'1/2-x,1/2-y,   -z'
'   +x,   -y,1/2+z'
'1/2+x,1/2-y,1/2+z'

loop_
_atom_site_label
_atom_site_fract_x
_atom_site_fract_y
_atom_site_fract_z
_atom_site_U_iso_or_equiv
_atom_site_occupancy
_atom_site_refinement_flags
_atom_site_adp_type
_atom_site_calc_flag
_atom_site_calc_attached_atom
V(1) 0.36931(5) 0.26622(8) 0.62043(6) 0.0338(3) 1.000 . Uani d ?
V(2) 0.45491(5) 0.41230(8) 0.66674(7) 0.0325(3) 1.000 . Uani d ?
V(3) 0.36883(5) 0.09713(9) 0.68586(7) 0.0405(4) 1.000 . Uani d ?
V(4) 0.40726(5) 0.31567(8) 0.76462(6) 0.0316(3) 1.000 . Uani d ?
V(5) 0.51581(5) 0.26880(8) 0.89728(6) 0.0316(3) 1.000 . Uani d ?
V(6) 0.46182(6) 0.09961(9) 0.85268(7) 0.0406(4) 1.000 . Uani d ?
V(7) 0.57253(5) 0.06075(9) 0.88716(7) 0.0387(4) 1.000 . Uani d ?
V(8) 0.5000 -0.0160(1) 0.7500 0.0351(5) 1.000 ST Uani d ?
Cl 0.5000 0.2026(2) 0.7500 0.0402(7) 1.000 ST Uani d ?
Na(1) 0.6719(1) -0.1108(2) 1.0314(2) 0.0500(9) 1.000 . Uani d ?
Na(2) 0.5943(1) 0.2560(2) 1.0943(2) 0.049(1) 1.000 . Uani d ?
O(1) 0.3080(2) 0.3001(4) 0.5614(3) 0.047(2) 1.000 . Uani d ?
O(2) 0.4195(2) 0.3106(3) 0.5996(2) 0.033(1) 1.000 . Uani d ?
O(3) 0.3742(2) 0.1476(3) 0.6058(3) 0.038(1) 1.000 . Uani d ?
O(4) 0.4282(2) 0.4968(4) 0.6170(3) 0.048(2) 1.000 . Uani d ?
O(5) 0.5000 0.4612(4) 0.7500 0.037(2) 1.000 ST Uani d ?
O(6) 0.4038(2) 0.3672(3) 0.6854(2) 0.033(1) 1.000 . Uani d ?
O(7) 0.3633(2) 0.2245(3) 0.6925(2) 0.034(1) 1.000 . Uani d ?
O(8) 0.3073(2) 0.0524(4) 0.6430(3) 0.051(2) 1.000 . Uani d ?
O(9) 0.3924(2) 0.0759(3) 0.7697(3) 0.041(2) 1.000 . Uani d ?
O(10) 0.3628(2) 0.3703(4) 0.7717(3) 0.043(2) 1.000 . Uani d ?
O(11) 0.4831(2) 0.3680(3) 0.8323(2) 0.031(1) 1.000 . Uani d ?
O(12) 0.4415(2) 0.2239(3) 0.8381(2) 0.032(1) 1.000 . Uani d ?
O(13) 0.5218(2) 0.3016(3) 0.9653(3) 0.042(2) 1.000 . Uani d ?
O(14) 0.5406(2) 0.1518(3) 0.9112(2) 0.036(1) 1.000 . Uani d ?
O(15) 0.4533(3) 0.0552(4) 0.9080(3) 0.055(2) 1.000 . Uani d ?
O(16) 0.6052(2) -0.0082(4) 0.9491(3) 0.057(2) 1.000 . Uani d ?
O(17) 0.5774(2) 0.0174(3) 0.8122(3) 0.037(1) 1.000 . Uani d ?
O(18) 0.5000 -0.1227(5) 0.7500 0.049(3) 1.000 ST Uani d ?
O(19) 0.5038(2) 0.0169(3) 0.6750(3) 0.038(2) 1.000 . Uani d ?
O(20) 0.5272(4) 0.1377(5) 1.0506(4) 0.120(3) 1.000 . Uani d ?
O(21) 0.7262(4) -0.0856(7) 0.9877(5) 0.116(4) 1.000 . Uani d ?
O(22) 0.7591(3) -0.0422(5) 1.1160(5) 0.093(3) 1.000 . Uani d ?
O(23) 0.7125(4) -0.1803(5) 1.1459(4) 0.087(3) 1.000 . Uani d ?
O(24) 0.6161(3) -0.2354(5) 1.0279(5) 0.084(3) 1.000 . Uani d ?
O(25) 0.6554(3) -0.2262(5) 0.9464(4) 0.082(3) 1.000 . Uani d ?
O(26) 0.6619(3) 0.2679(7) 1.0667(4) 0.102(3) 1.000 . Uani d ?
O(27) 0.6247(4) 0.4128(5) 1.1008(4) 0.094(3) 1.000 . Uani d ?
O(28) 0.5493(3) 0.3653(7) 1.1272(5) 0.097(3) 1.000 . Uani d ?
O(29) 0.6170(4) 0.2282(6) 1.2136(4) 0.105(3) 1.000 . Uani d ?
O(30) 0.6731(5) 0.1498(6) 1.1624(5) 0.129(4) 1.000 . Uani d ?
C(1) 0.7726(7) -0.030(1) 1.026(1) 0.152(8) 1.000 . Uani d ?
C(2) 0.7936(7) -0.024(1) 1.094(1) 0.154(8) 1.000 . Uani d ?
C(3) 0.7871(5) -0.0786(8) 1.1814(7) 0.090(4) 1.000 . Uani d ?
C(4) 0.7455(7) -0.1124(9) 1.1940(7) 0.108(5) 1.000 . Uani d ?
C(5) 0.6656(6) -0.2046(9) 1.1438(8) 0.106(6) 1.000 . Uani d ?
C(6) 0.6326(5) -0.2746(8) 1.0882(7) 0.085(5) 1.000 . Uani d ?
C(7) 0.5981(5) -0.2962(8) 0.9758(7) 0.088(4) 1.000 . Uani d ?
C(8) 0.6008(5) -0.2535(9) 0.9192(7) 0.096(4) 1.000 . Uani d ?
C(9) 0.6657(6) -0.1813(8) 0.9015(6) 0.085(4) 1.000 . Uani d ?
C(10) 0.7224(6) -0.1386(9) 0.9395(6) 0.087(5) 1.000 . Uani d ?
C(11) 0.6911(8) 0.342(2) 1.0835(8) 0.134(8) 1.000 . Uani d ?
C(12) 0.6535(9) 0.419(1) 1.0651(8) 0.122(7) 1.000 . Uani d ?
C(13) 0.582(1) 0.466(1) 1.078(1) 0.150(7) 1.000 . Uani d ?
C(14) 0.5601(7) 0.457(1) 1.119(1) 0.118(6) 1.000 . Uani d ?
C(15) 0.5497(5) 0.351(1) 1.1796(9) 0.127(7) 1.000 . Uani d ?
C(16) 0.5605(5) 0.260(1) 1.2030(6) 0.088(4) 1.000 . Uani d ?
C(17) 0.627(1) 0.145(1) 1.2247(8) 0.184(9) 1.000 . Uani d ?
C(18) 0.6813(8) 0.126(1) 1.2280(8) 0.133(6) 1.000 . Uani d ?
C(19) 0.7195(8) 0.163(2) 1.164(1) 0.194(9) 1.000 . Uani d ?
C(20) 0.6992(7) 0.184(1) 1.090(1) 0.153(8) 1.000 . Uani d ?
H(1) 0.8022 -0.0523 1.0230 0.183 1.000 . Uiso c ?
H(2) 0.7621 0.0285 1.0076 0.183 1.000 . Uiso c ?
H(3) 0.8065 0.0365 1.1077 0.184 1.000 . Uiso c ?
H(4) 0.8249 -0.0638 1.1178 0.184 1.000 . Uiso c ?
H(5) 0.8108 -0.1267 1.1855 0.108 1.000 . Uiso c ?
H(6) 0.8095 -0.0332 1.2139 0.108 1.000 . Uiso c ?
H(7) 0.7216 -0.0645 1.1897 0.129 1.000 . Uiso c ?
H(8) 0.7646 -0.1368 1.2386 0.129 1.000 . Uiso c ?
H(9) 0.6766 -0.2294 1.1864 0.127 1.000 . Uiso c ?
H(10) 0.6424 -0.1532 1.1343 0.127 1.000 . Uiso c ?
H(11) 0.6004 -0.2936 1.0872 0.103 1.000 . Uiso c ?
H(12) 0.6561 -0.3252 1.0963 0.103 1.000 . Uiso c ?
H(13) 0.6218 -0.3479 0.9927 0.106 1.000 . Uiso c ?
H(14) 0.5601 -0.3135 0.9581 0.106 1.000 . Uiso c ?
H(15) 0.5761 -0.2031 0.9008 0.116 1.000 . Uiso c ?
H(16) 0.5900 -0.2964 0.8842 0.116 1.000 . Uiso c ?
H(17) 0.6637 -0.2238 0.8703 0.102 1.000 . Uiso c ?
H(18) 0.6376 -0.1362 0.8773 0.102 1.000 . Uiso c ?
H(19) 0.7269 -0.1035 0.9094 0.105 1.000 . Uiso c ?
H(20) 0.7509 -0.1837 0.9601 0.105 1.000 . Uiso c ?
H(21) 0.7188 0.3429 1.1312 0.161 1.000 . Uiso c ?
H(22) 0.7093 0.3460 1.0602 0.161 1.000 . Uiso c ?
H(23) 0.6260 0.4195 1.0174 0.147 1.000 . Uiso c ?
H(24) 0.6749 0.4735 1.0780 0.147 1.000 . Uiso c ?
H(25) 0.5945 0.5267 1.0801 0.180 1.000 . Uiso c ?
H(26) 0.5540 0.4514 1.0320 0.180 1.000 . Uiso c ?
H(27) 0.5255 0.4900 1.0975 0.142 1.000 . Uiso c ?
H(28) 0.5866 0.4823 1.1623 0.142 1.000 . Uiso c ?
H(29) 0.5784 0.3880 1.2151 0.152 1.000 . Uiso c ?
H(30) 0.5139 0.3682 1.1701 0.152 1.000 . Uiso c ?
H(31) 0.5303 0.2223 1.1701 0.105 1.000 . Uiso c ?
H(32) 0.5634 0.2558 1.2448 0.105 1.000 . Uiso c ?
H(33) 0.6327 0.1286 1.2666 0.221 1.000 . Uiso c ?
H(34) 0.5970 0.1106 1.1888 0.221 1.000 . Uiso c ?
H(35) 0.6907 0.0642 1.2373 0.160 1.000 . Uiso c ?
H(36) 0.7113 0.1616 1.2632 0.160 1.000 . Uiso c ?
H(37) 0.7402 0.2126 1.1932 0.233 1.000 . Uiso c ?
H(38) 0.7426 0.1107 1.1804 0.233 1.000 . Uiso c ?
H(39) 0.6780 0.1345 1.0611 0.183 1.000 . Uiso c ?
H(40) 0.7310 0.1945 1.0874 0.183 1.000 . Uiso c ?

loop_
_atom_site_aniso_label
_atom_site_aniso_U_11
_atom_site_aniso_U_22
_atom_site_aniso_U_33
_atom_site_aniso_U_12
_atom_site_aniso_U_13
_atom_site_aniso_U_23
V(1) 0.0287(6) 0.0322(7) 0.0397(7) 0.0002(5) 0.0185(6) 0.0020(6)
V(2) 0.0330(7) 0.0247(6) 0.0415(8) 0.0040(5) 0.0220(6) 0.0058(6)
V(3) 0.0326(7) 0.0296(7) 0.0600(9) -0.0034(6) 0.0263(7) -0.0020(6)
V(4) 0.0319(6) 0.0266(6) 0.0397(7) 0.0020(5) 0.0222(6) 0.0002(6)
V(5) 0.0326(7) 0.0310(7) 0.0335(7) 0.0002(5) 0.0199(6) -0.0010(6)
V(6) 0.0483(8) 0.0310(7) 0.0531(9) 0.0027(6) 0.0348(7) 0.0058(6)
V(7) 0.0392(7) 0.0316(7) 0.0486(8) 0.0091(6) 0.0267(7) 0.0102(6)
V(8) 0.037(1) 0.0241(9) 0.050(1) 0.0000 0.0277(9) 0.0000
Cl 0.039(1) 0.035(1) 0.043(2) 0.0000 0.021(1) 0.0000
Na(1) 0.040(2) 0.048(2) 0.055(2) 0.001(1) 0.023(2) 0.010(2)
Na(2) 0.057(2) 0.038(2) 0.063(2) -0.004(1) 0.040(2) -0.001(2)
O(1) 0.031(3) 0.051(3) 0.055(4) 0.003(2) 0.021(3) 0.004(3)
O(2) 0.030(3) 0.035(3) 0.035(3) 0.002(2) 0.019(2) 0.003(2)
O(3) 0.034(3) 0.034(3) 0.045(3) -0.003(2) 0.021(3) -0.008(2)
O(4) 0.048(3) 0.035(3) 0.058(4) 0.008(3) 0.028(3) 0.016(3)
O(5) 0.043(4) 0.026(4) 0.053(5) 0.0000 0.034(4) 0.0000
O(6) 0.032(3) 0.027(3) 0.042(3) 0.003(2) 0.022(2) 0.003(2)
O(7) 0.034(3) 0.029(3) 0.043(3) -0.002(2) 0.024(2) 0.001(2)
O(8) 0.037(3) 0.047(3) 0.066(4) -0.014(3) 0.027(3) -0.007(3)
O(9) 0.047(3) 0.030(3) 0.046(3) 0.003(2) 0.027(3) -0.001(2)
O(10) 0.040(3) 0.039(3) 0.056(3) 0.007(2) 0.030(3) 0.005(3)
O(11) 0.033(3) 0.026(3) 0.038(3) 0.000(2) 0.022(2) -0.003(2)
O(12) 0.031(3) 0.025(3) 0.041(3) 0.001(2) 0.021(2) 0.005(2)
O(13) 0.047(3) 0.043(3) 0.040(3) -0.004(3) 0.027(3) -0.005(3)
O(14) 0.040(3) 0.031(3) 0.038(3) 0.004(2) 0.023(2) 0.006(2)
O(15) 0.069(4) 0.049(4) 0.065(4) -0.002(3) 0.049(4) 0.009(3)
O(16) 0.060(4) 0.050(4) 0.064(4) 0.023(3) 0.036(3) 0.023(3)
O(17) 0.033(3) 0.031(3) 0.054(3) 0.002(2) 0.028(3) 0.003(2)
O(18) 0.063(5) 0.028(4) 0.074(6) 0.0000 0.050(5) 0.0000
O(19) 0.041(3) 0.028(3) 0.057(3) -0.001(2) 0.034(3) -0.003(2)
O(20) 0.156(9) 0.074(5) 0.062(5) -0.055(6) 0.019(5) -0.004(4)
O(21) 0.133(8) 0.135(8) 0.137(8) -0.039(7) 0.110(8) -0.019(7)
O(22) 0.088(6) 0.077(5) 0.111(7) -0.030(4) 0.054(6) -0.012(5)
O(23) 0.103(6) 0.076(5) 0.089(6) -0.006(5) 0.058(5) 0.004(4)
O(24) 0.083(5) 0.068(5) 0.108(6) 0.004(4) 0.058(5) 0.015(5)
O(25) 0.073(5) 0.068(5) 0.082(5) 0.001(4) 0.030(4) 0.001(4)
O(26) 0.076(5) 0.153(9) 0.097(6) -0.030(6) 0.060(5) -0.019(6)
O(27) 0.107(7) 0.054(5) 0.083(6) -0.008(5) 0.031(5) 0.001(4)
O(28) 0.064(5) 0.144(9) 0.087(6) -0.004(5) 0.045(5) -0.035(6)
O(29) 0.121(7) 0.091(6) 0.068(5) -0.057(5) 0.032(5) 0.004(5)
O(30) 0.137(9) 0.084(7) 0.081(7) 0.045(7) 0.009(7) -0.003(5)
C(1) 0.10(1) 0.22(2) 0.13(1) -0.08(1) 0.06(1) 0.02(1)
C(2) 0.12(1) 0.20(2) 0.17(2) -0.10(1) 0.10(1) -0.06(2)
C(3) 0.081(9) 0.074(8) 0.071(8) -0.010(7) 0.015(7) -0.016(7)
C(4) 0.13(1) 0.09(1) 0.077(9) -0.044(9) 0.041(9) -0.032(7)
C(5) 0.11(1) 0.089(9) 0.16(1) -0.009(8) 0.10(1) 0.02(1)
C(6) 0.110(9) 0.063(7) 0.13(1) -0.019(7) 0.096(9) -0.002(7)
C(7) 0.066(7) 0.074(8) 0.091(9) -0.014(6) 0.023(7) -0.014(7)
C(8) 0.067(8) 0.076(8) 0.092(9) -0.006(6) 0.012(7) 0.000(7)
C(9) 0.11(1) 0.091(9) 0.064(7) 0.040(8) 0.053(8) 0.038(7)
C(10) 0.11(1) 0.11(1) 0.068(8) 0.052(8) 0.059(8) 0.047(7)
C(11) 0.14(2) 0.20(2) 0.09(1) -0.12(2) 0.08(1) -0.07(1)
C(12) 0.19(2) 0.11(1) 0.09(1) -0.08(1) 0.09(1) -0.002(9)
C(13) 0.16(2) 0.06(1) 0.14(2) 0.02(1) 0.03(1) -0.01(1)
C(14) 0.11(1) 0.050(8) 0.18(2) 0.022(7) 0.07(1) 0.00(1)
C(15) 0.041(7) 0.23(2) 0.10(1) -0.016(9) 0.028(7) 0.01(1)
C(16) 0.059(7) 0.16(1) 0.058(7) -0.038(8) 0.038(6) -0.002(8)
C(17) 0.37(4) 0.07(1) 0.07(1) -0.06(2) 0.09(2) -0.007(8)
C(18) 0.18(2) 0.059(8) 0.07(1) 0.07(1) 0.01(1) 0.006(7)
C(19) 0.10(1) 0.17(2) 0.18(2) 0.08(1) -0.01(1) -0.07(2)
C(20) 0.08(1) 0.20(2) 0.18(2) 0.05(1) 0.08(1) -0.05(2)

loop_
_geom_bond_atom_site_label_1
_geom_bond_atom_site_label_2
_geom_bond_distance
_geom_bond_site_symmetry_1
_geom_bond_site_symmetry_2
_geom_bond_publ_flag
V(1) O(1) 1.589(5) ? ? yes
V(1) O(2) 1.874(5) ? ? yes
V(1) O(3) 1.814(5) ? ? yes
V(1) O(6) 1.972(5) ? ? yes
V(1) O(7) 1.914(5) ? ? yes
V(2) O(2) 2.008(5) ? ? yes
V(2) O(4) 1.594(5) ? ? yes
V(2) O(5) 1.799(3) ? ? yes
V(2) O(6) 1.866(5) ? ? yes
V(2) O(11) 1.873(5) ? ? yes
V(3) O(3) 2.127(5) ? ? yes
V(3) O(7) 1.911(5) ? ? yes
V(3) O(8) 1.597(5) ? ? yes
V(3) O(9) 1.736(5) ? ? yes
V(3) O(17) 1.915(5) ? ? yes
V(4) O(6) 1.982(5) ? ? yes
V(4) O(7) 1.981(5) ? ? yes
V(4) O(10) 1.591(5) ? ? yes
V(4) O(11) 1.990(5) ? ? yes
V(4) O(12) 1.986(5) ? ? yes
V(5) V(6) 2.822(2) ? ? yes
V(5) O(2) 1.908(5) ? ? yes
V(5) O(11) 1.950(5) ? ? yes
V(5) O(12) 1.887(5) ? ? yes
V(5) O(13) 1.602(5) ? ? yes
V(5) O(14) 1.833(5) ? ? yes
V(6) V(7) 2.838(2) ? ? yes
V(6) O(9) 1.883(5) ? ? yes
V(6) O(12) 1.906(5) ? ? yes
V(6) O(14) 2.019(5) ? ? yes
V(6) O(15) 1.604(5) ? ? yes
V(6) O(19) 1.904(5) ? ? yes
V(7) O(3) 1.927(5) ? ? yes
V(7) O(14) 1.887(5) ? ? yes
V(7) O(16) 1.594(5) ? ? yes
V(7) O(17) 1.969(5) ? ? yes
V(7) O(19) 1.931(5) ? ? yes
V(8) O(17) 1.908(5) ? ? yes
V(8) O(17) 1.908(5) ? ? yes
V(8) O(18) 1.584(7) ? ? yes
V(8) O(19) 1.906(5) ? ? yes
V(8) O(19) 1.906(5) ? ? yes
Na(1) O(16) 2.364(6) ? ? yes
Na(1) O(21) 2.326(9) ? ? yes
Na(1) O(22) 2.376(8) ? ? yes
Na(1) O(23) 2.502(8) ? ? yes
Na(1) O(24) 2.409(8) ? ? yes
Na(1) O(25) 2.482(8) ? ? yes
Na(2) O(13) 2.646(6) ? ? yes
Na(2) O(20) 2.365(8) ? ? yes
Na(2) O(26) 2.363(8) ? ? yes
Na(2) O(27) 2.457(8) ? ? yes
Na(2) O(28) 2.453(9) ? ? yes
Na(2) O(29) 2.561(9) ? ? yes
Na(2) O(30) 2.46(1) ? ? yes
O(21) C(1) 1.38(2) ? ? yes
O(21) C(10) 1.34(1) ? ? yes
O(22) C(2) 1.37(2) ? ? yes
O(22) C(3) 1.40(1) ? ? yes
O(23) C(4) 1.41(1) ? ? yes
O(23) C(5) 1.36(1) ? ? yes
O(24) C(6) 1.36(1) ? ? yes
O(24) C(7) 1.38(1) ? ? yes
O(25) C(8) 1.37(1) ? ? yes
O(25) C(9) 1.42(1) ? ? yes
O(26) C(11) 1.30(2) ? ? yes
O(26) C(20) 1.53(2) ? ? yes
O(27) C(12) 1.47(2) ? ? yes
O(27) C(13) 1.28(2) ? ? yes
O(28) C(14) 1.44(2) ? ? yes
O(28) C(15) 1.25(2) ? ? yes
O(29) C(16) 1.56(2) ? ? yes
O(29) C(17) 1.27(2) ? ? yes
O(30) C(18) 1.48(2) ? ? yes
O(30) C(19) 1.31(3) ? ? yes
C(1) C(2) 1.37(2) ? ? yes
C(1) H(1) 0.96 ? ? no
C(1) H(2) 0.98 ? ? no
C(2) H(3) 0.95 ? ? no
C(2) H(4) 1.01 ? ? no
C(3) C(4) 1.46(2) ? ? yes
C(3) H(5) 1.00 ? ? no
C(3) H(6) 0.97 ? ? no
C(4) H(7) 1.00 ? ? no
C(4) H(8) 0.96 ? ? no
C(5) C(6) 1.52(2) ? ? yes
C(5) H(9) 0.98 ? ? no
C(5) H(10) 0.99 ? ? no
C(6) H(11) 0.95 ? ? no
C(6) H(12) 0.99 ? ? no
C(7) C(8) 1.53(2) ? ? yes
C(7) H(13) 0.98 ? ? no
C(7) H(14) 0.96 ? ? no
C(8) H(15) 0.96 ? ? no
C(8) H(16) 0.99 ? ? no
C(9) C(10) 1.48(2) ? ? yes
C(9) H(17) 0.97 ? ? no
C(9) H(18) 0.98 ? ? no
C(10) H(19) 0.96 ? ? no
C(10) H(20) 0.97 ? ? no
C(11) C(12) 1.46(2) ? ? yes
C(11) H(21) 0.96 ? ? no
C(11) H(22) 0.98 ? ? no
C(12) H(23) 0.98 ? ? no
C(12) H(24) 0.97 ? ? no
C(13) C(14) 1.43(2) ? ? yes
C(13) H(25) 0.98 ? ? no
C(13) H(26) 0.98 ? ? no
C(14) H(27) 0.96 ? ? no
C(14) H(28) 0.97 ? ? no
C(15) C(16) 1.44(2) ? ? yes
C(15) H(29) 1.02 ? ? no
C(15) H(30) 1.02 ? ? no
C(16) H(31) 0.99 ? ? no
C(16) H(32) 0.95 ? ? no
C(17) C(18) 1.51(3) ? ? yes
C(17) H(33) 0.95 ? ? no
C(17) H(34) 0.99 ? ? no
C(18) H(35) 0.97 ? ? no
C(18) H(36) 0.96 ? ? no
C(19) C(20) 1.56(3) ? ? yes
C(19) H(37) 0.94 ? ? no
C(19) H(38) 0.98 ? ? no
C(20) H(39) 0.99 ? ? no
C(20) H(40) 0.96 ? ? no
